data_1576366
loop_
_publ_author_name
'Wieprecht, Nele'
'Krummenacher, Ivo'
'W\"ust, Leonie'
'Michel, Maximilian'
'Neder, Marco'
'H\"afner, Andreas'
'Karg, Jordan'
'Braunschweig, Holger'

_publ_section_title
;
 Boraindenes as versatile precursors to benzannulated boron heterocycles
;
_journal_name_full 'Chemical Science'
_journal_paper_doi 10.1039/D5SC08526H
_journal_year 2025
_chemical_formula_moiety 'C26 H19 B S'
_chemical_formula_sum 'C26 H19 B S'
_chemical_formula_weight 374.28
_space_group_crystal_system monoclinic
_space_group_IT_number 14
_space_group_name_Hall '-P 2ybc'
_space_group_name_H-M_alt 'P 1 21/c 1'
_atom_sites_solution_hydrogens geom
_atom_sites_solution_primary dual
_atom_sites_solution_secondary difmap
_audit_creation_date 2023-10-10
_audit_creation_method 'CIF-fill 1.4n (K.Radacki, 2005-23)'
_audit_update_record
;
2025-11-03 deposited with the CCDC.	2025-12-01 downloaded from the CCDC.
;
_cell_angle_alpha 90
_cell_angle_beta 109.636(2)
_cell_angle_gamma 90
_cell_formula_units_Z 4
_cell_length_a 10.17820(10)
_cell_length_b 21.3880(2)
_cell_length_c 9.63210(10)
_cell_measurement_reflns_used 23436
_cell_measurement_temperature 100(2)
_cell_measurement_theta_max 74.7470
_cell_measurement_theta_min 4.1030
_cell_volume 1974.89(4)
_computing_cell_refinement 'CrysAlisPro 1.171.43.89a (Rigaku OD, 2023)'
_computing_data_collection
;
 CrysAlisPro system (CCD 42.94a 64-bit (release 21-06-2023))
;
_computing_data_reduction 'CrysAlisPro 1.171.43.89a (Rigaku OD, 2023)'
_computing_molecular_graphics 'ShelXLe (Huebschle et all, 2011)'
_computing_publication_material 'SHELXL-2018/3 (Sheldrick, 2018)'
_computing_structure_refinement 'SHELXL-2018/3 (Sheldrick, 2018)'
_computing_structure_solution 'SHELXT 2014/5 (Sheldrick, 2014)''
_diffrn_ambient_environment N~2~
_diffrn_ambient_temperature 100(2)
_diffrn_detector HPA
_diffrn_detector_area_resol_mean 10.0
_diffrn_detector_type 'HyPix Arc150'
_diffrn_measured_fraction_theta_full 1.000
_diffrn_measured_fraction_theta_max 0.982
_diffrn_measurement_details
;
 List of Runs (angles in degrees, time in seconds):
 --------------------------------------------------------------------------
  1  \w    -92.00 -55.00   0.50    0.05    --  -42.00 -45.00 103.13   74
  2  \w   -111.00 -76.00   0.50    0.05    --  -62.00 -50.00 -74.14   70
  3  \w   -120.00 -83.00   0.50    0.05    --  -70.00 -45.00-104.94   74
  4  \w   -122.00 -87.00   0.50    0.05    --  -74.00 -52.00-125.91   70
  5  \w   -124.00 -86.00   0.50    0.05    --  -74.00 -42.00 -22.04   76
  6  \w   -102.00 -67.00   0.50    0.05    --  -54.00 -52.00-156.56   70
  7  \w     16.00  66.00   0.50    0.05    --   58.45 -95.00 -60.00  100
  8  \w     42.00  92.00   0.50    0.05    --   84.34 -95.00 -30.00  100
  9  \w     42.00  92.00   0.50    0.05    --   84.34 -95.00 -60.00  100
 10  \w    -92.00 -31.00   0.50    0.05    --  -76.37 112.00 150.00  122
 11  \w     42.00  92.00   0.50    0.05    --   84.34 -95.00-120.00  100
 12  \w   -127.00 -40.00   0.50    0.05    --  -76.37 -15.00  30.00  174
 13  \w     42.00  92.00   0.50    0.05    --   84.34 -95.00-180.00  100
 14  \w    -45.00 -19.00   0.50    0.05    --  -14.00 133.00  35.20   52
 15  \w   -122.00 -87.00   0.50    0.05    --  -74.00 -52.00 142.97   70
 16  \w     40.00 127.00   0.50    0.05    --   76.32  15.00   0.00  174
 17  \w   -102.00 -67.00   0.50    0.05    --  -54.00 -52.00  76.47   70
 18  \w   -106.00 -71.00   0.50    0.05    --  -58.00 -52.00 168.37   70
 19  \w   -128.00 -93.00   0.50    0.05    --  -79.50 -52.00 130.47   70
 20  \w   -120.00 -83.00   0.50    0.05    --  -70.00 -46.00 -32.24   74
 21  \w   -128.00 -93.00   0.50    0.05    --  -79.50 -52.00  20.54   70
 22  \w   -107.00 -72.00   0.50    0.05    --  -58.00 -50.00  42.83   70
 23  \w   -126.00 -92.00   0.50    0.05    --  -79.50 -57.00  10.97   68
 24  \w   -111.00 -76.00   0.50    0.05    --  -62.00 -48.00   4.13   70
 25  \w   -126.00 -92.00   0.50    0.05    --  -79.50-123.00  89.90   68
 26  \w     42.00  92.00   0.50    0.05    --   84.34 -95.00  90.00  100
 27  \w     42.00  92.00   0.50    0.05    --   84.34 -95.00 150.00  100
 28  \w   -124.00 -86.00   0.50    0.05    --  -74.00 -42.00 -92.96   76
 29  \w    -87.00 -52.00   0.50    0.05    --  -38.00 -47.00   6.65   70
 30  \w     42.00  92.00   0.50    0.05    --   84.34 -95.00  60.00  100
 31  \w     42.00  92.00   0.50    0.05    --   84.34 -95.00 120.00  100
 32  \w     42.00  92.00   0.50    0.05    --   84.34 -95.00   0.00  100
 33  \w     30.00  60.00   0.50    0.05    --   18.00  59.00  95.18   60
 34  \w     30.00  56.00   0.50    0.05    --   18.00  60.00 -72.70   52
 35  \w     48.00 103.00   0.50    0.05    --   84.34  15.00 -60.00  110
 36  \w   -126.00 -93.00   0.50    0.05    --  -79.50-121.00 108.60   66
 37  \w    -88.00 -14.00   0.50    0.05    --  -60.36 126.00   0.00  148
 38  \w     34.00  60.00   0.50    0.05    --   22.00  58.00 -32.46   52
 39  \w     34.00  84.00   0.50    0.05    --   76.32 -95.00 -90.00  100
 40  \w     30.00  56.00   0.50    0.05    --   18.00  60.00  12.99   52
 41  \w     34.00  84.00   0.50    0.05    --   76.32 -95.00  60.00  100
 42  \w     30.00  56.00   0.50    0.05    --   18.00  60.00-117.21   52
 43  \w     31.00  93.00   0.50    0.05    --   76.32-112.00-120.00  124
 44  \w     31.00  93.00   0.50    0.05    --   76.32-112.00 150.00  124
 45  \w     42.00  92.00   0.50    0.05    --   84.34 -95.00 -90.00  100
 46  \w     39.00  93.00   0.50    0.05    --   84.34-112.00 120.00  108
 47  \w     34.00  60.00   0.50    0.05    --   22.00  59.00-160.56   52
 48  \w     42.00  92.00   0.50    0.05    --   84.34 -95.00  30.00  100
 49  \w    -92.00 -31.00   0.50    0.05    --  -76.37 112.00 -90.00  122
 50  \w   -131.00 -65.00   0.50    0.05    --  -79.50 -19.00 147.75  132
 51  \w    -92.00 -31.00   0.50    0.05    --  -76.37 112.00 -30.00  122
;
_diffrn_measurement_device 'four-circle diffractometer'
_diffrn_measurement_device_type 'Rigaku XtaLAB Synergy-R'
_diffrn_measurement_method '\w scans'
_diffrn_orient_matrix_type
;
 CrysAlisPro convention (1999,Acta A55,543-557)
;
_diffrn_orient_matrix_UB_11 -0.0699286000
_diffrn_orient_matrix_UB_12 -0.0551153000
_diffrn_orient_matrix_UB_13 -0.1007073000
_diffrn_orient_matrix_UB_21 0.1435841000
_diffrn_orient_matrix_UB_22 -0.0216968000
_diffrn_orient_matrix_UB_23 -0.0023717000
_diffrn_orient_matrix_UB_31 0.0180468000
_diffrn_orient_matrix_UB_32 -0.0410190000
_diffrn_orient_matrix_UB_33 0.1366274000
_diffrn_radiation_monochromator 'multi-layer mirror'
_diffrn_radiation_probe x-ray
_diffrn_radiation_type CuK\a
_diffrn_radiation_wavelength 1.54184
_diffrn_radiation_xray_symbol K-L~2,3~
_diffrn_reflns_av_R_equivalents 0.0366
_diffrn_reflns_av_unetI/netI 0.0185
_diffrn_reflns_Laue_measured_fraction_full 1.000
_diffrn_reflns_Laue_measured_fraction_max 0.982
_diffrn_reflns_limit_h_max 12
_diffrn_reflns_limit_h_min -12
_diffrn_reflns_limit_k_max 26
_diffrn_reflns_limit_k_min -26
_diffrn_reflns_limit_l_max 11
_diffrn_reflns_limit_l_min -10
_diffrn_reflns_number 36367
_diffrn_reflns_point_group_measured_fraction_full 1.000
_diffrn_reflns_point_group_measured_fraction_max 0.982
_diffrn_reflns_theta_full 67.684
_diffrn_reflns_theta_max 74.697
_diffrn_reflns_theta_min 4.134
_diffrn_source 'rotating-anode X-ray tube'
_diffrn_source_type 'PhotonJet-R X-ray Source'
_exptl_absorpt_coefficient_mu 1.491
_exptl_absorpt_correction_T_max 1.000
_exptl_absorpt_correction_T_min 0.710
_exptl_absorpt_correction_type gaussian
_exptl_absorpt_process_details
;
 CrysAlisPro 1.171.43.89a (Rigaku Oxford Diffraction, 2023) Numerical 
 absorption correction based on gaussian integration over a multifaceted 
 crystal model Empirical absorption correction using spherical harmonics, 
 implemented in SCALE3 ABSPACK scaling algorithm.
;
_exptl_crystal_colour 'clear pale yellow'
_exptl_crystal_density_diffrn 1.259
_exptl_crystal_description block
_exptl_crystal_F_000 784
_exptl_crystal_preparation
;
 For data collection the crystal was immersed in a film of perfluoropolyether 
 oil, mounted on a polyimide loop and transferred to stream of cold nitrogen 
 (Oxford Cryostream 800).
;
_exptl_crystal_size_max 0.380
_exptl_crystal_size_mid 0.090
_exptl_crystal_size_min 0.070
_refine_diff_density_max 0.331
_refine_diff_density_min -0.371
_refine_diff_density_rms 0.047
_refine_ls_extinction_method none
_refine_ls_goodness_of_fit_ref 1.057
_refine_ls_hydrogen_treatment constr
_refine_ls_matrix_type full
_refine_ls_number_parameters 253
_refine_ls_number_reflns 3975
_refine_ls_number_restraints 0
_refine_ls_restrained_S_all 1.057
_refine_ls_R_factor_all 0.0416
_refine_ls_R_factor_gt 0.0382
_refine_ls_shift/su_max 0.001
_refine_ls_shift/su_mean 0.000
_refine_ls_structure_factor_coef Fsqd
_refine_ls_weighting_details
;
 w=1/[\s^2^(Fo^2^)+(0.0560P)^2^+0.8747P] where P=(Fo^2^+2Fc^2^)/3
;
_refine_ls_weighting_scheme calc
_refine_ls_wR_factor_gt 0.1039
_refine_ls_wR_factor_ref 0.1063
_reflns_Friedel_coverage 0.000
_reflns_number_gt 3591
_reflns_number_total 3975
_reflns_threshold_expression 'I > 2\s(I)'
_cod_data_source_file d5sc08526h2.cif
_cod_data_source_block 3bPh
_cod_original_sg_symbol_H-M 'P 21/c'
_cod_database_code 1576366
_shelx_shelxl_version_number 2018/3
_shelx_space_group_comment
;
 The symmetry employed for this shelxl refinement is uniquely defined by the 
 following loop, which should always be used as a source of symmetry 
 information in preference to the above space-group names. They are only 
 intended as comments.
;
_shelx_estimated_absorpt_t_min 0.601
_shelx_estimated_absorpt_t_max 0.903

loop_
_space_group_symop_operation_xyz
'x, y, z'
'-x, y+1/2, -z+1/2'
'-x, -y, -z'
'x, -y-1/2, z-1/2'

loop_
_atom_site_label
_atom_site_type_symbol
_atom_site_fract_x
_atom_site_fract_y
_atom_site_fract_z
_atom_site_U_iso_or_equiv
_atom_site_adp_type
_atom_site_occupancy
_atom_site_site_symmetry_order
_atom_site_calc_flag
_atom_site_refinement_flags_posn
_atom_site_refinement_flags_adp
_atom_site_refinement_flags_occupancy
_atom_site_disorder_assembly
_atom_site_disorder_group
B1_1 B 0.65866(18) 0.41916(8) 0.82675(18) 0.0250(3) Uani 1 1 d . . . . .
S1_1 S 0.81177(4) 0.46643(2) 0.86314(4) 0.02658(12) Uani 1 1 d . . . . .
C1_2 C 0.51445(15) 0.45056(7) 0.76899(15) 0.0233(3) Uani 1 1 d . . . . .
C2_2 C 0.49588(15) 0.51356(7) 0.74151(15) 0.0228(3) Uani 1 1 d . . . . .
C3_2 C 0.60886(15) 0.55886(7) 0.76102(15) 0.0236(3) Uani 1 1 d . . . . .
C4_2 C 0.75138(16) 0.54227(7) 0.81314(16) 0.0248(3) Uani 1 1 d . . . . .
C5_2 C 0.85505(16) 0.58762(8) 0.82943(17) 0.0300(3) Uani 1 1 d . . . . .
H5_2 H 0.950398 0.575509 0.863780 0.036 Uiso 1 1 calc R U . . .
C6_2 C 0.82080(17) 0.64924(8) 0.79646(18) 0.0322(4) Uani 1 1 d . . . . .
H6_2 H 0.891931 0.679608 0.808723 0.039 Uiso 1 1 calc R U . . .
C7_2 C 0.68050(17) 0.66695(7) 0.74474(17) 0.0300(3) Uani 1 1 d . . . . .
H7_2 H 0.655849 0.709485 0.721649 0.036 Uiso 1 1 calc R U . . .
C8_2 C 0.57793(16) 0.62259(7) 0.72729(16) 0.0266(3) Uani 1 1 d . . . . .
H8_2 H 0.483042 0.635356 0.691289 0.032 Uiso 1 1 calc R U . . .
C1_3 C 0.69179(16) 0.34855(7) 0.86962(16) 0.0264(3) Uani 1 1 d . . . . .
C2_3 C 0.61225(16) 0.31316(7) 0.93590(17) 0.0279(3) Uani 1 1 d . . . . .
H2_3 H 0.530421 0.330967 0.945994 0.033 Uiso 1 1 calc R U . . .
C3_3 C 0.65059(18) 0.25288(7) 0.98683(18) 0.0327(4) Uani 1 1 d . . . . .
H3_3 H 0.596897 0.230445 1.034013 0.039 Uiso 1 1 calc R U . . .
C4_3 C 0.76736(19) 0.22536(8) 0.96886(19) 0.0378(4) Uani 1 1 d . . . . .
H4_3 H 0.793086 0.183919 1.002598 0.045 Uiso 1 1 calc R U . . .
C5_3 C 0.84606(19) 0.25852(8) 0.9017(2) 0.0387(4) Uani 1 1 d . . . . .
H5_3 H 0.925126 0.239564 0.887738 0.046 Uiso 1 1 calc R U . . .
C6_3 C 0.80984(16) 0.31938(8) 0.85451(18) 0.0320(4) Uani 1 1 d . . . . .
H6_3 H 0.866372 0.341914 0.810865 0.038 Uiso 1 1 calc R U . . .
C1_4 C 0.38834(15) 0.40997(7) 0.74484(16) 0.0239(3) Uani 1 1 d . . . . .
C2_4 C 0.35560(16) 0.36373(7) 0.63621(17) 0.0272(3) Uani 1 1 d . . . . .
H2_4 H 0.411206 0.359293 0.574910 0.033 Uiso 1 1 calc R U . . .
C3_4 C 0.24271(17) 0.32419(7) 0.61681(18) 0.0313(3) Uani 1 1 d . . . . .
H3_4 H 0.221381 0.293072 0.542142 0.038 Uiso 1 1 calc R U . . .
C4_4 C 0.16085(17) 0.32984(8) 0.70581(18) 0.0329(4) Uani 1 1 d . . . . .
H4_4 H 0.083757 0.302675 0.692634 0.040 Uiso 1 1 calc R U . . .
C5_4 C 0.19263(17) 0.37553(8) 0.81421(18) 0.0321(4) Uani 1 1 d . . . . .
H5_4 H 0.137142 0.379620 0.875721 0.038 Uiso 1 1 calc R U . . .
C6_4 C 0.30499(16) 0.41529(7) 0.83331(17) 0.0275(3) Uani 1 1 d . . . . .
H6_4 H 0.325438 0.446544 0.907629 0.033 Uiso 1 1 calc R U . . .
C1_5 C 0.35088(15) 0.53958(6) 0.68869(16) 0.0230(3) Uani 1 1 d . . . . .
C2_5 C 0.26134(16) 0.52913(7) 0.54538(16) 0.0257(3) Uani 1 1 d . . . . .
H2_5 H 0.292979 0.506385 0.477972 0.031 Uiso 1 1 calc R U . . .
C3_5 C 0.12566(16) 0.55201(7) 0.50104(17) 0.0284(3) Uani 1 1 d . . . . .
H3_5 H 0.064896 0.544878 0.403182 0.034 Uiso 1 1 calc R U . . .
C4_5 C 0.07839(16) 0.58518(7) 0.59877(18) 0.0286(3) Uani 1 1 d . . . . .
H4_5 H -0.015037 0.599929 0.568655 0.034 Uiso 1 1 calc R U . . .
C5_5 C 0.16816(16) 0.59671(7) 0.74061(18) 0.0277(3) Uani 1 1 d . . . . .
H5_5 H 0.136840 0.620124 0.807294 0.033 Uiso 1 1 calc R U . . .
C6_5 C 0.30345(15) 0.57409(7) 0.78501(16) 0.0258(3) Uani 1 1 d . . . . .
H6_5 H 0.364575 0.582202 0.882230 0.031 Uiso 1 1 calc R U . . .

loop_
_atom_site_aniso_label
_atom_site_aniso_U_11
_atom_site_aniso_U_22
_atom_site_aniso_U_33
_atom_site_aniso_U_23
_atom_site_aniso_U_13
_atom_site_aniso_U_12
B1_1 0.0241(8) 0.0295(8) 0.0225(8) -0.0018(6) 0.0095(6) 0.0024(7)
S1_1 0.01891(19) 0.0315(2) 0.0285(2) 0.00269(14) 0.00687(14) 0.00259(13)
C1_2 0.0223(7) 0.0283(7) 0.0200(7) -0.0016(6) 0.0080(5) -0.0001(6)
C2_2 0.0207(7) 0.0295(7) 0.0186(6) -0.0020(5) 0.0073(5) 0.0002(6)
C3_2 0.0214(7) 0.0302(7) 0.0195(7) -0.0011(6) 0.0072(5) 0.0003(6)
C4_2 0.0230(7) 0.0303(8) 0.0214(7) -0.0001(6) 0.0078(6) -0.0002(6)
C5_2 0.0199(7) 0.0396(9) 0.0299(8) 0.0025(6) 0.0077(6) -0.0019(6)
C6_2 0.0257(8) 0.0373(9) 0.0325(8) 0.0010(7) 0.0084(6) -0.0080(6)
C7_2 0.0304(8) 0.0286(8) 0.0303(8) 0.0017(6) 0.0092(6) -0.0017(6)
C8_2 0.0228(7) 0.0308(8) 0.0257(7) -0.0003(6) 0.0077(6) 0.0008(6)
C1_3 0.0237(7) 0.0282(8) 0.0239(7) -0.0031(6) 0.0035(6) 0.0033(6)
C2_3 0.0242(7) 0.0278(7) 0.0287(8) -0.0025(6) 0.0050(6) 0.0006(6)
C3_3 0.0329(9) 0.0276(8) 0.0330(8) -0.0008(6) 0.0049(7) 0.0002(6)
C4_3 0.0403(10) 0.0283(8) 0.0386(9) 0.0000(7) 0.0049(7) 0.0085(7)
C5_3 0.0352(9) 0.0373(9) 0.0422(10) -0.0027(7) 0.0112(8) 0.0125(7)
C6_3 0.0283(8) 0.0345(9) 0.0324(8) -0.0024(6) 0.0094(7) 0.0059(6)
C1_4 0.0204(7) 0.0255(7) 0.0245(7) 0.0023(6) 0.0057(6) 0.0035(5)
C2_4 0.0253(8) 0.0284(8) 0.0266(7) 0.0003(6) 0.0069(6) 0.0035(6)
C3_4 0.0287(8) 0.0269(8) 0.0325(8) -0.0006(6) 0.0024(6) 0.0003(6)
C4_4 0.0246(8) 0.0308(8) 0.0399(9) 0.0053(7) 0.0062(7) -0.0028(6)
C5_4 0.0267(8) 0.0353(8) 0.0363(9) 0.0052(7) 0.0134(7) 0.0008(6)
C6_4 0.0253(8) 0.0285(8) 0.0283(7) 0.0012(6) 0.0082(6) 0.0020(6)
C1_5 0.0202(7) 0.0235(7) 0.0252(7) 0.0013(5) 0.0076(6) -0.0002(5)
C2_5 0.0252(7) 0.0269(7) 0.0245(7) -0.0010(6) 0.0074(6) -0.0007(6)
C3_5 0.0231(7) 0.0296(8) 0.0279(8) 0.0024(6) 0.0024(6) -0.0021(6)
C4_5 0.0189(7) 0.0286(8) 0.0374(8) 0.0054(6) 0.0084(6) 0.0016(6)
C5_5 0.0249(8) 0.0269(7) 0.0344(8) 0.0008(6) 0.0141(6) 0.0016(6)
C6_5 0.0239(7) 0.0280(7) 0.0254(7) -0.0014(6) 0.0082(6) 0.0002(6)

loop_
_atom_type_symbol
_atom_type_description
_atom_type_scat_dispersion_real
_atom_type_scat_dispersion_imag
_atom_type_scat_source
C C 0.0181 0.0091 'International Tables Vol C Tables 4.2.6.8 and 6.1.1.4'
H H 0.0000 0.0000 'International Tables Vol C Tables 4.2.6.8 and 6.1.1.4'
B B 0.0090 0.0039 'International Tables Vol C Tables 4.2.6.8 and 6.1.1.4'
S S 0.3331 0.5567 'International Tables Vol C Tables 4.2.6.8 and 6.1.1.4'

loop_
_exptl_crystal_face_index_h
_exptl_crystal_face_index_k
_exptl_crystal_face_index_l
_exptl_crystal_face_perp_dist
-1 0 1 0.1515
-1 1 0 0.0194
1 -1 0 0.0624
-1 -1 1 0.1336
1 1 -1 0.1754
-1 0 0 0.0287
1 0 0 0.0628
1 0 1 0.1464
1 1 0 0.0619
-1 -1 0 0.0351
0 -1 1 0.1575
0 1 -1 0.1653
1 1 1 0.1456
-1 -1 -1 0.1194
0 0 1 0.1779
0 1 1 0.1730
0 -1 -1 0.1677
0 -1 0 0.0290
0 1 0 0.0402
1 -1 -1 0.1574
-1 1 1 0.1553

loop_
_geom_angle_atom_site_label_1
_geom_angle_atom_site_label_2
_geom_angle_atom_site_label_3
_geom_angle
_geom_angle_site_symmetry_1
_geom_angle_site_symmetry_3
_geom_angle_publ_flag
C1_2 B1_1 C1_3 127.51(14) . . ?
C1_2 B1_1 S1_1 119.09(12) . . ?
C1_3 B1_1 S1_1 113.28(11) . . ?
C4_2 S1_1 B1_1 105.56(8) . . ?
C2_2 C1_2 C1_4 118.81(13) . . ?
C2_2 C1_2 B1_1 123.41(13) . . ?
C1_4 C1_2 B1_1 117.76(13) . . ?
C1_2 C2_2 C3_2 124.89(13) . . ?
C1_2 C2_2 C1_5 119.08(13) . . ?
C3_2 C2_2 C1_5 116.03(13) . . ?
C4_2 C3_2 C8_2 116.58(13) . . ?
C4_2 C3_2 C2_2 123.18(13) . . ?
C8_2 C3_2 C2_2 120.24(13) . . ?
C5_2 C4_2 C3_2 120.70(14) . . ?
C5_2 C4_2 S1_1 115.47(12) . . ?
C3_2 C4_2 S1_1 123.82(12) . . ?
C6_2 C5_2 C4_2 120.99(15) . . ?
C6_2 C5_2 H5_2 119.5 . . ?
C4_2 C5_2 H5_2 119.5 . . ?
C5_2 C6_2 C7_2 119.49(14) . . ?
C5_2 C6_2 H6_2 120.3 . . ?
C7_2 C6_2 H6_2 120.3 . . ?
C8_2 C7_2 C6_2 119.88(15) . . ?
C8_2 C7_2 H7_2 120.1 . . ?
C6_2 C7_2 H7_2 120.1 . . ?
C7_2 C8_2 C3_2 122.36(14) . . ?
C7_2 C8_2 H8_2 118.8 . . ?
C3_2 C8_2 H8_2 118.8 . . ?
C6_3 C1_3 C2_3 116.78(14) . . ?
C6_3 C1_3 B1_1 121.00(14) . . ?
C2_3 C1_3 B1_1 122.01(13) . . ?
C3_3 C2_3 C1_3 121.55(15) . . ?
C3_3 C2_3 H2_3 119.2 . . ?
C1_3 C2_3 H2_3 119.2 . . ?
C2_3 C3_3 C4_3 120.05(16) . . ?
C2_3 C3_3 H3_3 120.0 . . ?
C4_3 C3_3 H3_3 120.0 . . ?
C5_3 C4_3 C3_3 119.72(15) . . ?
C5_3 C4_3 H4_3 120.1 . . ?
C3_3 C4_3 H4_3 120.1 . . ?
C4_3 C5_3 C6_3 120.17(16) . . ?
C4_3 C5_3 H5_3 119.9 . . ?
C6_3 C5_3 H5_3 119.9 . . ?
C5_3 C6_3 C1_3 121.70(16) . . ?
C5_3 C6_3 H6_3 119.2 . . ?
C1_3 C6_3 H6_3 119.2 . . ?
C6_4 C1_4 C2_4 118.34(14) . . ?
C6_4 C1_4 C1_2 121.48(13) . . ?
C2_4 C1_4 C1_2 120.12(13) . . ?
C3_4 C2_4 C1_4 120.72(14) . . ?
C3_4 C2_4 H2_4 119.6 . . ?
C1_4 C2_4 H2_4 119.6 . . ?
C4_4 C3_4 C2_4 120.39(15) . . ?
C4_4 C3_4 H3_4 119.8 . . ?
C2_4 C3_4 H3_4 119.8 . . ?
C5_4 C4_4 C3_4 119.36(15) . . ?
C5_4 C4_4 H4_4 120.3 . . ?
C3_4 C4_4 H4_4 120.3 . . ?
C4_4 C5_4 C6_4 120.35(15) . . ?
C4_4 C5_4 H5_4 119.8 . . ?
C6_4 C5_4 H5_4 119.8 . . ?
C5_4 C6_4 C1_4 120.85(15) . . ?
C5_4 C6_4 H6_4 119.6 . . ?
C1_4 C6_4 H6_4 119.6 . . ?
C6_5 C1_5 C2_5 119.17(13) . . ?
C6_5 C1_5 C2_2 119.56(13) . . ?
C2_5 C1_5 C2_2 121.27(13) . . ?
C3_5 C2_5 C1_5 119.97(14) . . ?
C3_5 C2_5 H2_5 120.0 . . ?
C1_5 C2_5 H2_5 120.0 . . ?
C4_5 C3_5 C2_5 120.44(14) . . ?
C4_5 C3_5 H3_5 119.8 . . ?
C2_5 C3_5 H3_5 119.8 . . ?
C5_5 C4_5 C3_5 119.70(14) . . ?
C5_5 C4_5 H4_5 120.2 . . ?
C3_5 C4_5 H4_5 120.2 . . ?
C6_5 C5_5 C4_5 119.98(14) . . ?
C6_5 C5_5 H5_5 120.0 . . ?
C4_5 C5_5 H5_5 120.0 . . ?
C5_5 C6_5 C1_5 120.71(14) . . ?
C5_5 C6_5 H6_5 119.6 . . ?
C1_5 C6_5 H6_5 119.6 . . ?

loop_
_geom_bond_atom_site_label_1
_geom_bond_atom_site_label_2
_geom_bond_distance
_geom_bond_site_symmetry_2
_geom_bond_publ_flag
B1_1 C1_2 1.538(2) . ?
B1_1 C1_3 1.572(2) . ?
B1_1 S1_1 1.7907(18) . ?
S1_1 C4_2 1.7441(15) . ?
C1_2 C2_2 1.374(2) . ?
C1_2 C1_4 1.501(2) . ?
C2_2 C3_2 1.467(2) . ?
C2_2 C1_5 1.4974(19) . ?
C3_2 C4_2 1.412(2) . ?
C3_2 C8_2 1.412(2) . ?
C4_2 C5_2 1.403(2) . ?
C5_2 C6_2 1.373(2) . ?
C5_2 H5_2 0.9500 . ?
C6_2 C7_2 1.397(2) . ?
C6_2 H6_2 0.9500 . ?
C7_2 C8_2 1.379(2) . ?
C7_2 H7_2 0.9500 . ?
C8_2 H8_2 0.9500 . ?
C1_3 C6_3 1.404(2) . ?
C1_3 C2_3 1.408(2) . ?
C2_3 C3_3 1.388(2) . ?
C2_3 H2_3 0.9500 . ?
C3_3 C4_3 1.388(2) . ?
C3_3 H3_3 0.9500 . ?
C4_3 C5_3 1.383(3) . ?
C4_3 H4_3 0.9500 . ?
C5_3 C6_3 1.387(2) . ?
C5_3 H5_3 0.9500 . ?
C6_3 H6_3 0.9500 . ?
C1_4 C6_4 1.395(2) . ?
C1_4 C2_4 1.396(2) . ?
C2_4 C3_4 1.388(2) . ?
C2_4 H2_4 0.9500 . ?
C3_4 C4_4 1.387(2) . ?
C3_4 H3_4 0.9500 . ?
C4_4 C5_4 1.387(2) . ?
C4_4 H4_4 0.9500 . ?
C5_4 C6_4 1.387(2) . ?
C5_4 H5_4 0.9500 . ?
C6_4 H6_4 0.9500 . ?
C1_5 C6_5 1.393(2) . ?
C1_5 C2_5 1.393(2) . ?
C2_5 C3_5 1.390(2) . ?
C2_5 H2_5 0.9500 . ?
C3_5 C4_5 1.388(2) . ?
C3_5 H3_5 0.9500 . ?
C4_5 C5_5 1.387(2) . ?
C4_5 H4_5 0.9500 . ?
C5_5 C6_5 1.385(2) . ?
C5_5 H5_5 0.9500 . ?
C6_5 H6_5 0.9500 . ?

loop_
_geom_torsion_atom_site_label_1
_geom_torsion_atom_site_label_2
_geom_torsion_atom_site_label_3
_geom_torsion_atom_site_label_4
_geom_torsion
_geom_torsion_site_symmetry_1
_geom_torsion_site_symmetry_2
_geom_torsion_site_symmetry_3
_geom_torsion_site_symmetry_4
_geom_torsion_publ_flag
C1_2 B1_1 S1_1 C4_2 -2.09(14) . . . . ?
C1_3 B1_1 S1_1 C4_2 -178.31(10) . . . . ?
C1_3 B1_1 C1_2 C2_2 176.48(14) . . . . ?
S1_1 B1_1 C1_2 C2_2 0.9(2) . . . . ?
C1_3 B1_1 C1_2 C1_4 -2.2(2) . . . . ?
S1_1 B1_1 C1_2 C1_4 -177.82(10) . . . . ?
C1_4 C1_2 C2_2 C3_2 179.56(13) . . . . ?
B1_1 C1_2 C2_2 C3_2 0.9(2) . . . . ?
C1_4 C1_2 C2_2 C1_5 0.07(19) . . . . ?
B1_1 C1_2 C2_2 C1_5 -178.59(13) . . . . ?
C1_2 C2_2 C3_2 C4_2 -1.0(2) . . . . ?
C1_5 C2_2 C3_2 C4_2 178.54(13) . . . . ?
C1_2 C2_2 C3_2 C8_2 179.04(13) . . . . ?
C1_5 C2_2 C3_2 C8_2 -1.45(19) . . . . ?
C8_2 C3_2 C4_2 C5_2 -0.1(2) . . . . ?
C2_2 C3_2 C4_2 C5_2 179.91(13) . . . . ?
C8_2 C3_2 C4_2 S1_1 179.15(11) . . . . ?
C2_2 C3_2 C4_2 S1_1 -0.8(2) . . . . ?
B1_1 S1_1 C4_2 C5_2 -178.57(12) . . . . ?
B1_1 S1_1 C4_2 C3_2 2.14(14) . . . . ?
C3_2 C4_2 C5_2 C6_2 0.6(2) . . . . ?
S1_1 C4_2 C5_2 C6_2 -178.72(12) . . . . ?
C4_2 C5_2 C6_2 C7_2 -0.5(2) . . . . ?
C5_2 C6_2 C7_2 C8_2 0.0(2) . . . . ?
C6_2 C7_2 C8_2 C3_2 0.5(2) . . . . ?
C4_2 C3_2 C8_2 C7_2 -0.4(2) . . . . ?
C2_2 C3_2 C8_2 C7_2 179.56(13) . . . . ?
C1_2 B1_1 C1_3 C6_3 149.96(15) . . . . ?
S1_1 B1_1 C1_3 C6_3 -34.20(18) . . . . ?
C1_2 B1_1 C1_3 C2_3 -35.4(2) . . . . ?
S1_1 B1_1 C1_3 C2_3 140.41(13) . . . . ?
C6_3 C1_3 C2_3 C3_3 1.4(2) . . . . ?
B1_1 C1_3 C2_3 C3_3 -173.41(14) . . . . ?
C1_3 C2_3 C3_3 C4_3 -2.0(2) . . . . ?
C2_3 C3_3 C4_3 C5_3 0.8(3) . . . . ?
C3_3 C4_3 C5_3 C6_3 1.0(3) . . . . ?
C4_3 C5_3 C6_3 C1_3 -1.6(3) . . . . ?
C2_3 C1_3 C6_3 C5_3 0.4(2) . . . . ?
B1_1 C1_3 C6_3 C5_3 175.29(15) . . . . ?
C2_2 C1_2 C1_4 C6_4 -67.46(19) . . . . ?
B1_1 C1_2 C1_4 C6_4 111.27(16) . . . . ?
C2_2 C1_2 C1_4 C2_4 115.45(16) . . . . ?
B1_1 C1_2 C1_4 C2_4 -65.82(18) . . . . ?
C6_4 C1_4 C2_4 C3_4 0.1(2) . . . . ?
C1_2 C1_4 C2_4 C3_4 177.30(13) . . . . ?
C1_4 C2_4 C3_4 C4_4 -0.3(2) . . . . ?
C2_4 C3_4 C4_4 C5_4 0.2(2) . . . . ?
C3_4 C4_4 C5_4 C6_4 0.1(2) . . . . ?
C4_4 C5_4 C6_4 C1_4 -0.3(2) . . . . ?
C2_4 C1_4 C6_4 C5_4 0.2(2) . . . . ?
C1_2 C1_4 C6_4 C5_4 -176.95(14) . . . . ?
C1_2 C2_2 C1_5 C6_5 105.85(16) . . . . ?
C3_2 C2_2 C1_5 C6_5 -73.68(17) . . . . ?
C1_2 C2_2 C1_5 C2_5 -73.12(18) . . . . ?
C3_2 C2_2 C1_5 C2_5 107.34(16) . . . . ?
C6_5 C1_5 C2_5 C3_5 -1.3(2) . . . . ?
C2_2 C1_5 C2_5 C3_5 177.72(13) . . . . ?
C1_5 C2_5 C3_5 C4_5 -0.1(2) . . . . ?
C2_5 C3_5 C4_5 C5_5 1.4(2) . . . . ?
C3_5 C4_5 C5_5 C6_5 -1.3(2) . . . . ?
C4_5 C5_5 C6_5 C1_5 -0.1(2) . . . . ?
C2_5 C1_5 C6_5 C5_5 1.4(2) . . . . ?
C2_2 C1_5 C6_5 C5_5 -177.60(13) . . . . ?
